data_2204909
loop_
_publ_author_name
'Sony, S. M. Malathy'
'Charles, P.'
'Ponnuswamy, M. N.'
'Yathirajan, H. S.'
'Nethaji, M.'

_publ_section_title
;
 Ethyl 5-amino-3-methylisoxazole-4-carboxylate
;
_journal_issue 1
_journal_name_full 'Acta Crystallographica Section E'
_journal_page_first o198
_journal_page_last o200
_journal_paper_doi 10.1107/S1600536804033720
_journal_volume 61
_journal_year 2005
_chemical_formula_moiety 'C7 H10 N2 O3'
_chemical_formula_sum 'C7 H10 N2 O3'
_chemical_formula_weight 170.17
_chemical_name_systematic
;
Ethyl 5-amino-3-methylisoxazole-4-carboxylate
;
_space_group_IT_number 15
_symmetry_cell_setting monoclinic
_symmetry_space_group_name_Hall '-C 2yc'
_symmetry_space_group_name_H-M 'C 1 2/c 1'
_atom_sites_solution_hydrogens geom
_atom_sites_solution_primary direct
_atom_sites_solution_secondary difmap
_audit_creation_method SHELXL97
_cell_angle_alpha 90.00
_cell_angle_beta 98.488(3)
_cell_angle_gamma 90.00
_cell_formula_units_Z 8
_cell_length_a 12.642(2)
_cell_length_b 8.5036(14)
_cell_length_c 16.934(3)
_cell_measurement_reflns_used 7495
_cell_measurement_temperature 293(2)
_cell_measurement_theta_max 28.00
_cell_measurement_theta_min 2.43
_cell_volume 1800.5(5)
_computing_cell_refinement 'SAINT (Siemens, 1996)'
_computing_data_collection 'SMART (Siemens, 1996)'
_computing_data_reduction SAINT
_computing_molecular_graphics
;PLATON (Spek, 2003), ORTEP-3 (Farrugia, 1997) and ZORTEP (Zsolnai,
1998)
;
_computing_publication_material PLATON)
_computing_structure_refinement 'SHELXL97 (Sheldrick, 1997)'
_computing_structure_solution 'SHELXS97 (Sheldrick, 1997)'
_diffrn_ambient_temperature 293(2)
_diffrn_measured_fraction_theta_full 0.999
_diffrn_measured_fraction_theta_max 0.952
_diffrn_measurement_device_type 'Siemens SMART CCD area detector diffractometer'
_diffrn_measurement_method '\w scans'
_diffrn_radiation_monochromator graphite
_diffrn_radiation_source 'fine-focus sealed tube'
_diffrn_radiation_type MoK\a
_diffrn_radiation_wavelength 0.71073
_diffrn_reflns_av_R_equivalents 0.0272
_diffrn_reflns_av_sigmaI/netI 0.0302
_diffrn_reflns_limit_h_max 16
_diffrn_reflns_limit_h_min -16
_diffrn_reflns_limit_k_max 11
_diffrn_reflns_limit_k_min -11
_diffrn_reflns_limit_l_max 22
_diffrn_reflns_limit_l_min -18
_diffrn_reflns_number 7495
_diffrn_reflns_theta_full 25.00
_diffrn_reflns_theta_max 28.00
_diffrn_reflns_theta_min 2.43
_diffrn_standards_number 0
_exptl_absorpt_coefficient_mu 0.099
_exptl_absorpt_correction_type none
_exptl_crystal_colour colourless
_exptl_crystal_density_diffrn 1.256
_exptl_crystal_density_method 'not measured'
_exptl_crystal_description 'rectangular block'
_exptl_crystal_F_000 720
_exptl_crystal_size_max 0.27
_exptl_crystal_size_mid 0.25
_exptl_crystal_size_min 0.22
_refine_diff_density_max 0.168
_refine_diff_density_min -0.125
_refine_ls_extinction_coef 0.024(2)
_refine_ls_extinction_expression Fc^*^=kFc[1+0.001xFc^2^\l^3^/sin(2\q)]^-1/4^
_refine_ls_extinction_method SHELXL97
_refine_ls_goodness_of_fit_ref 1.137
_refine_ls_hydrogen_treatment mixed
_refine_ls_matrix_type full
_refine_ls_number_parameters 118
_refine_ls_number_reflns 2070
_refine_ls_number_restraints 0
_refine_ls_restrained_S_all 1.137
_refine_ls_R_factor_all 0.0935
_refine_ls_R_factor_gt 0.0629
_refine_ls_shift/su_max 0.002
_refine_ls_shift/su_mean 0.000
_refine_ls_structure_factor_coef Fsqd
_refine_ls_weighting_details 'calc w=1/[\s^2^(Fo^2^)+(0.0647P)^2^+0.5335P] where P=(Fo^2^+2Fc^2^)/3'
_refine_ls_weighting_scheme calc
_refine_ls_wR_factor_gt 0.1379
_refine_ls_wR_factor_ref 0.1512
_reflns_number_gt 1494
_reflns_number_total 2070
_reflns_threshold_expression I>2\s(I)
_cod_data_source_file is6029.cif
_cod_data_source_block I
_cod_depositor_comments
;
The following automatic conversions were performed:
'_symmetry_cell_setting' value 'Monoclinic' changed to 'monoclinic'
according to '/home/saulius/struct/CIF-dictionaries/cif_core.dic'
dictionary named 'cif_core.dic' version 2.4.1 from 2010-06-29.

Automatic conversion script
Id: cif_fix_enum 1527 2010-12-29 10:47:43Z saulius 

The following automatic conversions were performed:

'_symmetry_cell_setting' value 'Monoclinic' changed to 'monoclinic'
according to /home/saulius/struct/CIF-dictionaries/cif_core.dic
dictionary named 'cif_core.dic' version 2.4.1 from 2010-06-29.

Automatic conversion script
Id: cif_fix_values 1715 2011-07-08 13:25:40Z adriana 
;
_cod_original_sg_symbol_H-M C2/c
_cod_database_code 2204909
_cod_database_fobs_code 2204909

loop_
_symmetry_equiv_pos_as_xyz
'x, y, z'
'-x, y, -z+1/2'
'x+1/2, y+1/2, z'
'-x+1/2, y+1/2, -z+1/2'
'-x, -y, -z'
'x, -y, z-1/2'
'-x+1/2, -y+1/2, -z'
'x+1/2, -y+1/2, z-1/2'

loop_
_atom_site_label
_atom_site_fract_x
_atom_site_fract_y
_atom_site_fract_z
_atom_site_U_iso_or_equiv
_atom_site_adp_type
_atom_site_calc_flag
_atom_site_refinement_flags
_atom_site_occupancy
_atom_site_type_symbol
O1 0.28749(12) 0.02256(17) 0.72332(8) 0.0635(5) Uani d . 1 O
N2 0.34153(17) 0.1718(2) 0.72526(11) 0.0669(6) Uani d . 1 N
C3 0.36504(17) 0.1934(2) 0.65390(12) 0.0520(5) Uani d . 1 C
C4 0.33008(15) 0.0665(2) 0.60223(10) 0.0461(5) Uani d . 1 C
C5 0.28213(16) -0.0360(2) 0.64941(11) 0.0501(5) Uani d . 1 C
C6 0.33702(15) 0.0365(2) 0.51946(11) 0.0488(5) Uani d . 1 C
O7 0.30062(14) -0.07946(18) 0.48428(8) 0.0741(5) Uani d . 1 O
O8 0.38831(12) 0.14872(16) 0.48511(8) 0.0581(4) Uani d . 1 O
C9 0.40024(19) 0.1253(3) 0.40226(12) 0.0670(6) Uani d . 1 C
H9A 0.3306 0.1176 0.3696 0.080 Uiso calc R 1 H
H9B 0.4394 0.0290 0.3962 0.080 Uiso calc R 1 H
C10 0.4601(3) 0.2635(3) 0.37725(17) 0.0953(9) Uani d . 1 C
H10A 0.4696 0.2516 0.3224 0.143 Uiso calc R 1 H
H10B 0.5287 0.2698 0.4100 0.143 Uiso calc R 1 H
H10C 0.4204 0.3578 0.3833 0.143 Uiso calc R 1 H
N11 0.23454(18) -0.1727(2) 0.63567(13) 0.0686(6) Uani d . 1 N
C12 0.4208(2) 0.3405(3) 0.63647(14) 0.0720(7) Uani d . 1 C
H12A 0.4337 0.4039 0.6838 0.108 Uiso calc R 1 H
H12B 0.3771 0.3979 0.5951 0.108 Uiso calc R 1 H
H12C 0.4878 0.3148 0.6192 0.108 Uiso calc R 1 H
H11A 0.2092(19) -0.223(3) 0.6722(15) 0.071(7) Uiso d . 1 H
H11B 0.2342(19) -0.215(3) 0.5901(17) 0.079(8) Uiso d . 1 H

loop_
_atom_site_aniso_label
_atom_site_aniso_U_11
_atom_site_aniso_U_22
_atom_site_aniso_U_33
_atom_site_aniso_U_12
_atom_site_aniso_U_13
_atom_site_aniso_U_23
O1 0.0937(12) 0.0609(9) 0.0397(8) -0.0035(8) 0.0227(7) -0.0055(6)
N2 0.0938(15) 0.0579(11) 0.0503(11) -0.0068(10) 0.0146(10) -0.0124(8)
C3 0.0611(13) 0.0498(11) 0.0448(11) 0.0029(9) 0.0067(9) -0.0035(8)
C4 0.0543(12) 0.0459(10) 0.0388(10) -0.0003(8) 0.0089(8) -0.0006(8)
C5 0.0650(13) 0.0511(11) 0.0357(10) 0.0028(9) 0.0123(9) -0.0003(8)
C6 0.0578(12) 0.0498(10) 0.0399(10) -0.0014(9) 0.0111(9) 0.0033(8)
O7 0.1161(14) 0.0649(10) 0.0442(9) -0.0279(9) 0.0211(8) -0.0107(7)
O8 0.0712(10) 0.0618(9) 0.0437(8) -0.0092(7) 0.0163(7) 0.0053(6)
C9 0.0717(15) 0.0882(16) 0.0451(12) 0.0068(12) 0.0219(11) 0.0115(11)
C10 0.104(2) 0.101(2) 0.091(2) 0.0071(17) 0.0481(17) 0.0375(16)
N11 0.1075(17) 0.0591(11) 0.0451(11) -0.0203(11) 0.0304(11) -0.0020(9)
C12 0.0864(18) 0.0604(13) 0.0679(15) -0.0157(12) 0.0069(13) -0.0088(11)

loop_
_atom_type_symbol
_atom_type_description
_atom_type_scat_dispersion_real
_atom_type_scat_dispersion_imag
_atom_type_scat_source
C C 0.0033 0.0016 'International Tables Vol C Tables 4.2.6.8 and 6.1.1.4'
H H 0.0000 0.0000 'International Tables Vol C Tables 4.2.6.8 and 6.1.1.4'
N N 0.0061 0.0033 'International Tables Vol C Tables 4.2.6.8 and 6.1.1.4'
O O 0.0106 0.0060 'International Tables Vol C Tables 4.2.6.8 and 6.1.1.4'

loop_
_geom_angle_atom_site_label_1
_geom_angle_atom_site_label_2
_geom_angle_atom_site_label_3
_geom_angle
C5 O1 N2 107.90(14)
C3 N2 O1 106.04(15)
N2 C3 C4 111.90(18)
N2 C3 C12 118.94(18)
C4 C3 C12 129.15(19)
C5 C4 C3 104.27(17)
C5 C4 C6 123.08(17)
C3 C4 C6 132.65(17)
N11 C5 O1 116.93(18)
N11 C5 C4 133.19(18)
O1 C5 C4 109.88(17)
O7 C6 O8 122.91(18)
O7 C6 C4 123.49(17)
O8 C6 C4 113.61(16)
C6 O8 C9 116.80(16)
O8 C9 C10 107.2(2)
O8 C9 H9A 110.3
C10 C9 H9A 110.3
O8 C9 H9B 110.3
C10 C9 H9B 110.3
H9A C9 H9B 108.5
C9 C10 H10A 109.5
C9 C10 H10B 109.5
H10A C10 H10B 109.5
C9 C10 H10C 109.5
H10A C10 H10C 109.5
H10B C10 H10C 109.5
C5 N11 H11A 121.8(16)
C5 N11 H11B 118.5(17)
H11A N11 H11B 120(2)
C3 C12 H12A 109.5
C3 C12 H12B 109.5
H12A C12 H12B 109.5
C3 C12 H12C 109.5
H12A C12 H12C 109.5
H12B C12 H12C 109.5

loop_
_geom_bond_atom_site_label_1
_geom_bond_atom_site_label_2
_geom_bond_distance
O1 C5 1.339(2)
O1 N2 1.439(2)
N2 C3 1.299(3)
C3 C4 1.418(2)
C3 C12 1.487(3)
C4 C5 1.381(3)
C4 C6 1.440(3)
C5 N11 1.314(3)
C6 O7 1.207(2)
C6 O8 1.335(2)
O8 C9 1.447(2)
C9 C10 1.492(3)
C9 H9A 0.9700
C9 H9B 0.9700
C10 H10A 0.9600
C10 H10B 0.9600
C10 H10C 0.9600
N11 H11A 0.85(3)
N11 H11B 0.85(3)
C12 H12A 0.9600
C12 H12B 0.9600
C12 H12C 0.9600

loop_
_geom_hbond_atom_site_label_D
_geom_hbond_atom_site_label_H
_geom_hbond_atom_site_label_A
_geom_hbond_site_symmetry_A
_geom_hbond_distance_DH
_geom_hbond_distance_HA
_geom_hbond_distance_DA
_geom_hbond_angle_DHA
_geom_hbond_publ_flag
N11 H11A N2 4_546 0.85(3) 2.14(3) 2.981(3) 172(2) yes
N11 H11B O7 7_546 0.85(3) 2.16(3) 2.915(2) 148(2) yes
N11 H11B O7 1_555 0.85(3) 2.39(3) 2.921(3) 122(2) yes

loop_
_geom_torsion_atom_site_label_1
_geom_torsion_atom_site_label_2
_geom_torsion_atom_site_label_3
_geom_torsion_atom_site_label_4
_geom_torsion
C5 O1 N2 C3 -0.1(2)
O1 N2 C3 C4 0.0(2)
O1 N2 C3 C12 179.20(18)
N2 C3 C4 C5 0.1(2)
C12 C3 C4 C5 -179.0(2)
N2 C3 C4 C6 179.9(2)
C12 C3 C4 C6 0.8(4)
N2 O1 C5 N11 -179.66(18)
N2 O1 C5 C4 0.2(2)
C3 C4 C5 N11 179.6(2)
C6 C4 C5 N11 -0.2(4)
C3 C4 C5 O1 -0.2(2)
C6 C4 C5 O1 -179.97(17)
C5 C4 C6 O7 0.9(3)
C3 C4 C6 O7 -178.9(2)
C5 C4 C6 O8 -178.73(17)
C3 C4 C6 O8 1.5(3)
O7 C6 O8 C9 -0.7(3)
C4 C6 O8 C9 178.88(17)
C6 O8 C9 C10 -179.55(18)

loop_
_cod_related_entry_id
_cod_related_entry_database
_cod_related_entry_code
1 ChemSpider 622795
